data_2243304
loop_
_publ_author_name
'Al-Refai, Mahmoud'
'Ali, Basem F.'
'Geyer, Armin'
'Harms, Klaus'
'Marsch, Michael'

_publ_section_title
;
 Unexpected formation of a co-crystal containing the chalcone
 (<i>E</i>)-1-(5-chlorothiophen-2-yl)-3-(3-methylthiophen-2-yl)prop-2-en-1-one
 and the keto--enol tautomer
 (<i>Z</i>)-1-(5-chlorothiophen-2-yl)-3-(3-methylthiophen-2-yl)prop-1-en-1-ol
;
_journal_coeditor_code HB7894
_journal_issue 4
_journal_name_full 'Acta Crystallographica Section E'
_journal_page_first 477
_journal_page_last 480
_journal_paper_doi 10.1107/S2056989020002583
_journal_volume 76
_journal_year 2020
_chemical_formula_iupac '0.93C12 H9 Cl O S2, 0.07C12 H11 Cl O S2'
_chemical_formula_moiety '0.93(C12 H9 Cl O S2), 0.07(C12 H11 Cl O S2)'
_chemical_formula_sum 'C12 H9.14 Cl O S2'
_chemical_formula_weight 268.90
_chemical_name_systematic
;
(<i>E</i>)-1-(5-Chlorothiophen-2-yl)-3-(3-methylthiophen-2-yl)prop-2-en-1-\
one--(<i>Z</i>)-1-(5-chlorothiophen-2-yl)-3-(3-methylthiophen-2-yl)prop-\
1-en-1-ol (0.93/0/07)
;
_space_group_crystal_system triclinic
_space_group_IT_number 2
_space_group_name_Hall '-P 1'
_space_group_name_H-M_alt 'P -1'
_atom_sites_solution_hydrogens geom
_atom_sites_solution_primary dual
_atom_sites_solution_secondary difmap
_audit_creation_method SHELXL-2018/3
_cell_angle_alpha 84.126(4)
_cell_angle_beta 76.694(4)
_cell_angle_gamma 62.372(4)
_cell_formula_units_Z 2
_cell_length_a 7.3709(4)
_cell_length_b 7.5063(4)
_cell_length_c 12.4247(6)
_cell_measurement_reflns_used 17498
_cell_measurement_temperature 100(2)
_cell_measurement_theta_max 75.95
_cell_measurement_theta_min 3.66
_cell_volume 592.69(6)
_computing_cell_refinement
;
X-Area (Stoe & Cie, 2016)
;
_computing_data_collection
;
X-Area (Stoe & Cie, 2016)
;
_computing_data_reduction
;
X-Area (Stoe & Cie, 2016)
;
_computing_molecular_graphics
;
DIAMOND (Putz & Brandenburg, 2014)
;
_computing_publication_material
;
X-Area (Stoe & Cie, 2016)
;
_computing_structure_refinement
;
SHELXL2018 (Sheldrick, 2015b)
;
_computing_structure_solution
;
SHELXT2014 (Sheldrick, 2015a)
;
_diffrn_ambient_temperature 100(2)
_diffrn_detector_area_resol_mean 5.81
_diffrn_measured_fraction_theta_full 0.991
_diffrn_measured_fraction_theta_max 0.971
_diffrn_measurement_device_type 'Stoe Stadivari'
_diffrn_measurement_method 'rotation method, \w scans'
_diffrn_radiation_type CuK\a
_diffrn_radiation_wavelength 1.54186
_diffrn_reflns_av_R_equivalents 0.0242
_diffrn_reflns_av_unetI/netI 0.0146
_diffrn_reflns_limit_h_max 9
_diffrn_reflns_limit_h_min -5
_diffrn_reflns_limit_k_max 9
_diffrn_reflns_limit_k_min -8
_diffrn_reflns_limit_l_max 15
_diffrn_reflns_limit_l_min -13
_diffrn_reflns_number 10865
_diffrn_reflns_theta_full 67.686
_diffrn_reflns_theta_max 75.476
_diffrn_reflns_theta_min 6.657
_diffrn_source 'GeniX 3D HF Cu'
_exptl_absorpt_coefficient_mu 5.928
_exptl_absorpt_correction_T_max 0.3517
_exptl_absorpt_correction_T_min 0.0785
_exptl_absorpt_correction_type multi-scan
_exptl_absorpt_process_details
;
(<i>LANA</i>; Stoe, 2016)
;
_exptl_crystal_colour yellow
_exptl_crystal_density_diffrn 1.507
_exptl_crystal_density_method 'not measured'
_exptl_crystal_description plate
_exptl_crystal_F_000 276
_exptl_crystal_size_max 0.250
_exptl_crystal_size_mid 0.210
_exptl_crystal_size_min 0.140
_refine_diff_density_max 0.268
_refine_diff_density_min -0.279
_refine_ls_extinction_method none
_refine_ls_goodness_of_fit_ref 1.061
_refine_ls_hydrogen_treatment constr
_refine_ls_matrix_type full
_refine_ls_number_parameters 291
_refine_ls_number_reflns 2398
_refine_ls_number_restraints 754
_refine_ls_restrained_S_all 0.943
_refine_ls_R_factor_all 0.0344
_refine_ls_R_factor_gt 0.0323
_refine_ls_shift/su_max 0.000
_refine_ls_shift/su_mean 0.000
_refine_ls_structure_factor_coef Fsqd
_refine_ls_weighting_details 'w=1/[\s^2^(Fo^2^)+(0.0480P)^2^+0.4005P] where P=(Fo^2^+2Fc^2^)/3'
_refine_ls_weighting_scheme calc
_refine_ls_wR_factor_gt 0.0872
_refine_ls_wR_factor_ref 0.0884
_reflns_number_gt 2221
_reflns_number_total 2398
_reflns_threshold_expression 'I > 2\s(I)'
_cod_data_source_file hb7894sup1.cif
_cod_data_source_block I
_cod_database_code 2243304
_shelx_space_group_comment
;
The symmetry employed for this shelxl refinement is uniquely defined
by the following loop, which should always be used as a source of
symmetry information in preference to the above space-group names.
They are only intended as comments.
;
_shelx_estimated_absorpt_t_min 0.319
_shelx_estimated_absorpt_t_max 0.491

loop_
_space_group_symop_operation_xyz
'x, y, z'
'-x, -y, -z'

loop_
_atom_site_type_symbol
_atom_site_label
_atom_site_fract_x
_atom_site_fract_y
_atom_site_fract_z
_atom_site_U_iso_or_equiv
_atom_site_adp_type
_atom_site_calc_flag
_atom_site_occupancy
_atom_site_disorder_assembly
_atom_site_disorder_group
O O1 0.3137(4) 0.2710(3) 0.5851(2) 0.0314(5) Uani d 0.93 A -1
C C1 0.2726(3) 0.4337(3) 0.53882(16) 0.0247(4) Uani d 0.93 A -1
C C2 0.2535(3) 0.4652(3) 0.42238(15) 0.0259(4) Uani d 0.93 A -1
H H2 0.213137 0.595628 0.391242 0.031 Uiso calc 0.93 A -1
C C3 0.2928(3) 0.3105(3) 0.35969(16) 0.0259(4) Uani d 0.93 A -1
H H3 0.334120 0.182539 0.394094 0.031 Uiso calc 0.93 A -1
C C4 0.2784(3) 0.3201(3) 0.24557(16) 0.0256(4) Uani d 0.93 A -1
S S5 0.21123(9) 0.54296(8) 0.17199(4) 0.03242(16) Uani d 0.93 A -1
C C6 0.2248(4) 0.4291(4) 0.05595(18) 0.0348(5) Uani d 0.93 A -1
H H6 0.198313 0.496677 -0.011889 0.042 Uiso calc 0.93 A -1
C C7 0.2777(4) 0.2310(3) 0.07204(18) 0.0314(4) Uani d 0.93 A -1
H H7 0.291283 0.145132 0.016418 0.038 Uiso calc 0.93 A -1
C C8 0.3110(3) 0.1643(3) 0.18065(17) 0.0262(4) Uani d 0.93 A -1
C C9 0.3748(4) -0.0483(3) 0.21906(19) 0.0312(5) Uani d 0.93 A -1
H H9A 0.422423 -0.136716 0.154993 0.047 Uiso calc 0.93 A -1
H H9B 0.254852 -0.057161 0.268618 0.047 Uiso calc 0.93 A -1
H H9C 0.488738 -0.090123 0.258667 0.047 Uiso calc 0.93 A -1
C C10 0.2397(3) 0.6067(3) 0.60062(16) 0.0233(4) Uani d 0.93 A -1
S S11 0.24466(9) 0.57165(8) 0.74011(4) 0.02410(15) Uani d 0.93 A -1
C C12 0.1984(3) 0.8151(3) 0.75171(17) 0.0251(4) Uani d 0.93 A -1
C C13 0.1837(3) 0.9193(3) 0.65490(19) 0.0276(4) Uani d 0.93 A -1
H H13 0.161182 1.054853 0.646974 0.033 Uiso calc 0.93 A -1
C C14 0.2066(4) 0.7980(3) 0.56787(18) 0.0268(4) Uani d 0.93 A -1
H H14 0.199724 0.844259 0.494119 0.032 Uiso calc 0.93 A -1
Cl Cl1 0.17230(10) 0.90570(8) 0.87916(4) 0.03112(15) Uani d 0.93 A -1
O O1A 0.354(6) 0.286(4) 0.602(3) 0.035(6) Uani d 0.07 B -2
H H1A 0.343705 0.215573 0.557340 0.053 Uiso calc 0.07 B -2
C C1A 0.257(5) 0.496(4) 0.569(2) 0.028(3) Uani d 0.07 B -2
C C2A 0.126(4) 0.535(4) 0.497(2) 0.029(3) Uani d 0.07 B -2
H H2A 0.031913 0.671106 0.487244 0.035 Uiso calc 0.07 B -2
C C3A 0.121(5) 0.385(4) 0.435(2) 0.034(3) Uani d 0.07 B -2
H H3A -0.022191 0.397317 0.458163 0.041 Uiso calc 0.07 B -2
H H3B 0.216209 0.252274 0.460874 0.041 Uiso calc 0.07 B -2
C C4A 0.175(5) 0.377(3) 0.3079(17) 0.032(3) Uani d 0.07 B -2
S S5A 0.1043(15) 0.6046(12) 0.2374(7) 0.0485(18) Uani d 0.07 B -2
C C6A 0.200(5) 0.482(3) 0.1107(16) 0.034(3) Uani d 0.07 B -2
H H6A 0.209319 0.547565 0.041533 0.041 Uiso calc 0.07 B -2
C C7A 0.260(5) 0.281(3) 0.1218(18) 0.035(3) Uani d 0.07 B -2
H H7A 0.296091 0.192728 0.062046 0.042 Uiso calc 0.07 B -2
C C8A 0.261(5) 0.219(3) 0.2331(19) 0.032(3) Uani d 0.07 B -2
C C9A 0.331(5) 0.001(3) 0.272(3) 0.036(5) Uani d 0.07 B -2
H H9AA 0.370744 -0.086268 0.208833 0.053 Uiso calc 0.07 B -2
H H9AB 0.214815 -0.008058 0.325911 0.053 Uiso calc 0.07 B -2
H H9AC 0.450522 -0.041072 0.307367 0.053 Uiso calc 0.07 B -2
C C10A 0.262(5) 0.615(4) 0.6395(18) 0.029(2) Uani d 0.07 B -2
S S11A 0.3211(17) 0.5574(13) 0.7707(9) 0.0450(19) Uani d 0.07 B -2
C C12A 0.238(5) 0.810(3) 0.7933(17) 0.031(3) Uani d 0.07 B -2
C C13A 0.213(5) 0.918(4) 0.6986(19) 0.032(3) Uani d 0.07 B -2
H H13A 0.186143 1.054308 0.694311 0.039 Uiso calc 0.07 B -2
C C14A 0.228(5) 0.812(4) 0.6075(19) 0.029(3) Uani d 0.07 B -2
H H14A 0.217023 0.865457 0.535253 0.034 Uiso calc 0.07 B -2
Cl Cl1A 0.255(2) 0.8778(18) 0.9186(11) 0.067(3) Uani d 0.07 B -2

loop_
_atom_site_aniso_label
_atom_site_aniso_U_11
_atom_site_aniso_U_22
_atom_site_aniso_U_33
_atom_site_aniso_U_12
_atom_site_aniso_U_13
_atom_site_aniso_U_23
O1 0.0477(13) 0.0282(8) 0.0229(10) -0.0213(8) -0.0077(7) 0.0027(6)
C1 0.0291(10) 0.0248(10) 0.0217(10) -0.0149(8) -0.0016(8) -0.0017(7)
C2 0.0297(9) 0.0260(9) 0.0215(9) -0.0130(8) -0.0042(7) 0.0013(7)
C3 0.0287(10) 0.0281(9) 0.0216(9) -0.0146(8) -0.0034(7) 0.0017(7)
C4 0.0308(10) 0.0251(9) 0.0214(9) -0.0141(8) -0.0040(8) 0.0013(7)
S5 0.0476(3) 0.0276(3) 0.0260(3) -0.0194(2) -0.0118(2) 0.0051(2)
C6 0.0465(12) 0.0405(12) 0.0214(9) -0.0218(10) -0.0108(9) 0.0027(9)
C7 0.0373(11) 0.0359(11) 0.0224(9) -0.0177(9) -0.0050(8) -0.0031(8)
C8 0.0273(10) 0.0290(10) 0.0221(9) -0.0132(8) -0.0025(8) -0.0028(8)
C9 0.0366(12) 0.0267(10) 0.0285(11) -0.0132(9) -0.0047(9) -0.0028(9)
C10 0.0282(10) 0.0259(9) 0.0156(9) -0.0130(7) -0.0027(8) 0.0001(8)
S11 0.0318(3) 0.0229(2) 0.0182(2) -0.0139(2) -0.0033(2) 0.00121(18)
C12 0.0315(10) 0.0249(9) 0.0207(9) -0.0146(8) -0.0030(8) -0.0036(8)
C13 0.0327(11) 0.0245(9) 0.0252(10) -0.0136(8) -0.0049(9) 0.0016(8)
C14 0.0329(10) 0.0280(10) 0.0201(9) -0.0154(8) -0.0048(8) 0.0035(8)
Cl1 0.0378(3) 0.0319(3) 0.0246(3) -0.0173(2) -0.0021(2) -0.00631(19)
O1A 0.045(11) 0.024(6) 0.034(10) -0.013(7) -0.008(8) -0.002(7)
C1A 0.033(4) 0.027(4) 0.022(4) -0.013(4) -0.002(4) 0.002(4)
C2A 0.034(4) 0.028(4) 0.022(4) -0.015(4) -0.002(4) 0.005(4)
C3A 0.038(5) 0.030(5) 0.027(4) -0.011(4) -0.002(4) 0.000(4)
C4A 0.039(4) 0.028(4) 0.026(4) -0.014(4) -0.001(4) 0.002(4)
S5A 0.057(4) 0.035(3) 0.036(3) -0.014(3) 0.006(3) 0.005(3)
C6A 0.047(4) 0.032(4) 0.022(4) -0.016(4) -0.009(4) -0.002(4)
C7A 0.041(4) 0.035(4) 0.026(4) -0.015(4) -0.006(4) -0.001(4)
C8A 0.035(4) 0.032(4) 0.025(4) -0.012(4) -0.005(4) 0.000(3)
C9A 0.031(9) 0.035(7) 0.039(10) -0.014(7) -0.007(9) -0.002(7)
C10A 0.034(4) 0.027(3) 0.023(4) -0.013(3) -0.004(3) 0.000(3)
S11A 0.045(4) 0.040(3) 0.044(4) -0.018(3) -0.005(3) 0.008(3)
C12A 0.036(4) 0.031(4) 0.027(4) -0.018(4) -0.004(4) 0.001(4)
C13A 0.038(5) 0.029(4) 0.024(4) -0.012(4) -0.004(4) 0.001(4)
C14A 0.035(4) 0.028(4) 0.020(4) -0.014(4) -0.003(4) 0.002(4)
Cl1A 0.059(6) 0.068(6) 0.070(7) -0.030(5) -0.004(5) -0.001(5)

loop_
_atom_type_symbol
_atom_type_description
_atom_type_scat_dispersion_real
_atom_type_scat_dispersion_imag
_atom_type_scat_source
C C 0.0181 0.0091 'International Tables Vol C Tables 4.2.6.8 and 6.1.1.4'
H H 0.0000 0.0000 'International Tables Vol C Tables 4.2.6.8 and 6.1.1.4'
O O 0.0492 0.0322 'International Tables Vol C Tables 4.2.6.8 and 6.1.1.4'
S S 0.3331 0.5567 'International Tables Vol C Tables 4.2.6.8 and 6.1.1.4'
Cl Cl 0.3639 0.7018 'International Tables Vol C Tables 4.2.6.8 and 6.1.1.4'

loop_
_geom_angle_atom_site_label_1
_geom_angle_atom_site_label_2
_geom_angle_atom_site_label_3
_geom_angle_site_symmetry_1
_geom_angle_site_symmetry_3
_geom_angle
_geom_angle_publ_flag
O1 C1 C10 . . 119.75(19) ?
O1 C1 C2 . . 122.7(2) n
C10 C1 C2 . . 117.52(17) n
C3 C2 C1 . . 120.42(18) n
C3 C2 H2 . . 119.8 ?
C1 C2 H2 . . 119.8 ?
C2 C3 C4 . . 126.27(19) n
C2 C3 H3 . . 116.9 ?
C4 C3 H3 . . 116.9 ?
C8 C4 C3 . . 127.20(18) ?
C8 C4 S5 . . 111.23(14) ?
C3 C4 S5 . . 121.56(15) ?
C6 S5 C4 . . 91.72(10) ?
C7 C6 S5 . . 112.16(16) ?
C7 C6 H6 . . 123.9 ?
S5 C6 H6 . . 123.9 ?
C6 C7 C8 . . 113.4(2) ?
C6 C7 H7 . . 123.3 ?
C8 C7 H7 . . 123.3 ?
C4 C8 C7 . . 111.53(18) ?
C4 C8 C9 . . 124.48(19) ?
C7 C8 C9 . . 123.99(19) ?
C8 C9 H9A . . 109.5 ?
C8 C9 H9B . . 109.5 ?
H9A C9 H9B . . 109.5 ?
C8 C9 H9C . . 109.5 ?
H9A C9 H9C . . 109.5 ?
H9B C9 H9C . . 109.5 ?
C14 C10 C1 . . 131.62(19) ?
C14 C10 S11 . . 111.50(16) ?
C1 C10 S11 . . 116.88(14) ?
C12 S11 C10 . . 90.29(10) ?
C13 C12 S11 . . 114.16(16) ?
C13 C12 Cl1 . . 126.56(16) ?
S11 C12 Cl1 . . 119.28(12) ?
C12 C13 C14 . . 110.72(18) ?
C12 C13 H13 . . 124.6 ?
C14 C13 H13 . . 124.6 ?
C10 C14 C13 . . 113.32(18) ?
C10 C14 H14 . . 123.3 ?
C13 C14 H14 . . 123.3 ?
C1A O1A H1A . . 109.5 ?
C10A C1A C2A . . 131(3) n
C10A C1A O1A . . 112(2) ?
C2A C1A O1A . . 113(2) n
C1A C2A C3A . . 126(3) n
C1A C2A H2A . . 117.2 ?
C3A C2A H2A . . 117.2 ?
C2A C3A C4A . . 123(2) n
C2A C3A H3A . . 106.7 ?
C4A C3A H3A . . 106.7 ?
C2A C3A H3B . . 106.7 ?
C4A C3A H3B . . 106.7 ?
H3A C3A H3B . . 106.6 ?
C8A C4A C3A . . 132.5(18) ?
C8A C4A S5A . . 110.0(13) ?
C3A C4A S5A . . 117.4(16) ?
C6A S5A C4A . . 91.4(10) ?
C7A C6A S5A . . 112.2(15) ?
C7A C6A H6A . . 123.9 ?
S5A C6A H6A . . 123.9 ?
C6A C7A C8A . . 111.7(18) ?
C6A C7A H7A . . 124.2 ?
C8A C7A H7A . . 124.2 ?
C4A C8A C7A . . 113.9(16) ?
C4A C8A C9A . . 121.3(19) ?
C7A C8A C9A . . 125(2) ?
C8A C9A H9AA . . 109.5 ?
C8A C9A H9AB . . 109.5 ?
H9AA C9A H9AB . . 109.5 ?
C8A C9A H9AC . . 109.5 ?
H9AA C9A H9AC . . 109.5 ?
H9AB C9A H9AC . . 109.5 ?
C1A C10A C14A . . 120(2) ?
C1A C10A S11A . . 128.3(19) ?
C14A C10A S11A . . 111.9(14) ?
C12A S11A C10A . . 89.6(10) ?
C13A C12A Cl1A . . 129.0(16) ?
C13A C12A S11A . . 111.6(14) ?
Cl1A C12A S11A . . 117.7(12) ?
C12A C13A C14A . . 115.1(17) ?
C12A C13A H13A . . 122.4 ?
C14A C13A H13A . . 122.4 ?
C13A C14A C10A . . 109.6(17) ?
C13A C14A H14A . . 125.2 ?
C10A C14A H14A . . 125.2 ?

loop_
_geom_bond_atom_site_label_1
_geom_bond_atom_site_label_2
_geom_bond_site_symmetry_2
_geom_bond_distance
_geom_bond_publ_flag
O1 C1 . 1.227(3) n
C1 C10 . 1.470(3) ?
C1 C2 . 1.470(3) n
C2 C3 . 1.344(3) n
C2 H2 . 0.9500 ?
C3 C4 . 1.438(3) n
C3 H3 . 0.9500 ?
C4 C8 . 1.385(3) ?
C4 S5 . 1.734(2) ?
S5 C6 . 1.711(2) ?
C6 C7 . 1.356(3) ?
C6 H6 . 0.9500 ?
C7 C8 . 1.425(3) ?
C7 H7 . 0.9500 ?
C8 C9 . 1.499(3) ?
C9 H9A . 0.9800 ?
C9 H9B . 0.9800 ?
C9 H9C . 0.9800 ?
C10 C14 . 1.374(3) ?
C10 S11 . 1.732(2) ?
S11 C12 . 1.712(2) ?
C12 C13 . 1.364(3) ?
C12 Cl1 . 1.722(2) ?
C13 C14 . 1.415(3) ?
C13 H13 . 0.9500 ?
C14 H14 . 0.9500 ?
O1A C1A . 1.453(10) n
O1A H1A . 0.8400 ?
C1A C10A . 1.328(10) ?
C1A C2A . 1.38(4) n
C2A C3A . 1.44(4) n
C2A H2A . 0.9500 ?
C3A C4A . 1.54(3) n
C3A H3A . 0.9900 ?
C3A H3B . 0.9900 ?
C4A C8A . 1.386(18) ?
C4A S5A . 1.744(16) ?
S5A C6A . 1.734(18) ?
C6A C7A . 1.367(18) ?
C6A H6A . 0.9500 ?
C7A C8A . 1.414(18) ?
C7A H7A . 0.9500 ?
C8A C9A . 1.531(17) ?
C9A H9AA . 0.9800 ?
C9A H9AB . 0.9800 ?
C9A H9AC . 0.9800 ?
C10A C14A . 1.412(18) ?
C10A S11A . 1.743(18) ?
S11A C12A . 1.735(17) ?
C12A C13A . 1.356(18) ?
C12A Cl1A . 1.732(17) ?
C13A C14A . 1.399(19) ?
C13A H13A . 0.9500 ?
C14A H14A . 0.9500 ?

loop_
_geom_hbond_atom_site_label_D
_geom_hbond_atom_site_label_H
_geom_hbond_atom_site_label_A
_geom_hbond_site_symmetry_A
_geom_hbond_distance_DH
_geom_hbond_distance_HA
_geom_hbond_distance_DA
_geom_hbond_angle_DHA
_geom_hbond_publ_flag
C3 H3 O1 . 0.95 2.48 2.818(3) 101 yes
C2 H2 S5 . 0.95 2.80 3.166(2) 104 yes
C13 H13 O1 1_565 0.95 2.35 3.184(4) 146 yes
C9 H9C O1 2_656 0.98 2.58 3.488(4) 154 yes
C6 H6 S11 1_554 0.95 3.04 3.948(2) 160 yes

loop_
_geom_torsion_atom_site_label_1
_geom_torsion_atom_site_label_2
_geom_torsion_atom_site_label_3
_geom_torsion_atom_site_label_4
_geom_torsion_site_symmetry_1
_geom_torsion_site_symmetry_2
_geom_torsion_site_symmetry_3
_geom_torsion_site_symmetry_4
_geom_torsion
_geom_torsion_publ_flag
O1 C1 C2 C3 . . . . -3.8(3) n
C10 C1 C2 C3 . . . . 176.41(19) n
C1 C2 C3 C4 . . . . 179.37(19) n
C2 C3 C4 C8 . . . . -177.5(2) n
C2 C3 C4 S5 . . . . 1.6(3) ?
C8 C4 S5 C6 . . . . 0.42(17) ?
C3 C4 S5 C6 . . . . -178.88(18) ?
C4 S5 C6 C7 . . . . 0.04(19) ?
S5 C6 C7 C8 . . . . -0.5(3) ?
C3 C4 C8 C7 . . . . 178.5(2) ?
S5 C4 C8 C7 . . . . -0.7(2) ?
C3 C4 C8 C9 . . . . -1.9(3) ?
S5 C4 C8 C9 . . . . 178.87(17) ?
C6 C7 C8 C4 . . . . 0.8(3) ?
C6 C7 C8 C9 . . . . -178.8(2) ?
O1 C1 C10 C14 . . . . 175.0(3) ?
C2 C1 C10 C14 . . . . -5.2(3) ?
O1 C1 C10 S11 . . . . -4.2(3) ?
C2 C1 C10 S11 . . . . 175.62(15) ?
C14 C10 S11 C12 . . . . 0.86(17) ?
C1 C10 S11 C12 . . . . -179.83(17) ?
C10 S11 C12 C13 . . . . -1.24(18) ?
C10 S11 C12 Cl1 . . . . 178.05(14) ?
S11 C12 C13 C14 . . . . 1.3(3) ?
Cl1 C12 C13 C14 . . . . -177.96(16) ?
C1 C10 C14 C13 . . . . -179.5(2) ?
S11 C10 C14 C13 . . . . -0.3(2) ?
C12 C13 C14 C10 . . . . -0.6(3) ?
C10A C1A C2A C3A . . . . -171(3) n
O1A C1A C2A C3A . . . . -16(5) n
C1A C2A C3A C4A . . . . -117(3) n
C2A C3A C4A C8A . . . . 150(3) n
C2A C3A C4A S5A . . . . -35(4) ?
C8A C4A S5A C6A . . . . -2(3) ?
C3A C4A S5A C6A . . . . -178(3) ?
C4A S5A C6A C7A . . . . 7(3) ?
S5A C6A C7A C8A . . . . -10(4) ?
C3A C4A C8A C7A . . . . 172(3) ?
S5A C4A C8A C7A . . . . -3(4) ?
C3A C4A C8A C9A . . . . -2(6) ?
S5A C4A C8A C9A . . . . -178(2) ?
C6A C7A C8A C4A . . . . 9(4) ?
C6A C7A C8A C9A . . . . -177(3) ?
C2A C1A C10A C14A . . . . -41(6) ?
O1A C1A C10A C14A . . . . 163(3) ?
C2A C1A C10A S11A . . . . 143(3) ?
O1A C1A C10A S11A . . . . -13(5) ?
C1A C10A S11A C12A . . . . -170(4) ?
C14A C10A S11A C12A . . . . 13(3) ?
C10A S11A C12A C13A . . . . -12(3) ?
C10A S11A C12A Cl1A . . . . -179(2) ?
Cl1A C12A C13A C14A . . . . 173(3) ?
S11A C12A C13A C14A . . . . 9(4) ?
C12A C13A C14A C10A . . . . 2(4) ?
C1A C10A C14A C13A . . . . 172(3) ?
S11A C10A C14A C13A . . . . -11(4) ?

_cod_database_fobs_code 2243304
